data_4314500
loop_
_publ_author_name
'Jean-Charles Buffet'
'Jun Okuda'
'Polly L. Arnold'

_publ_contact_author_address
;
School of Chemistry
Joseph Black Building, University of Edinburgh,
West Mains Road, Edinburgh, EH9 3JJ, UK.
;
_publ_contact_author_email Polly.Arnold@ed.ac.uk
_publ_contact_author_fax '+44 131 650 6453'
_publ_contact_author_name 'Polly L Arnold'
_publ_contact_author_phone '+44 131 650 5429'
_publ_section_title
;
 Chiral Indium Alkoxide Complexes as Initiators for the Stereoselective
 Ring-Opening Polymerization of rac-Lactide
;
_journal_name_full 'Inorganic Chemistry'
_journal_page_first 419
_journal_page_last 426
_journal_paper_doi 10.1021/ic900740n
_journal_volume 49
_journal_year 2010
_chemical_formula_moiety 'C42 H81 In O5 P2'
_chemical_formula_sum 'C42 H81 In O5 P2'
_chemical_formula_weight 842.83
_chemical_name_systematic
;
 ?
;
_space_group_IT_number 19
_symmetry_cell_setting orthorhombic
_symmetry_space_group_name_Hall 'P 2ac 2ab'
_symmetry_space_group_name_H-M 'P 21 21 21'
_atom_sites_solution_hydrogens geom
_atom_sites_solution_primary direct
_atom_sites_solution_secondary difmap
_audit_creation_method SHELXL-97
_cell_angle_alpha 90.00
_cell_angle_beta 90.00
_cell_angle_gamma 90.00
_cell_formula_units_Z 4
_cell_length_a 10.5951(2)
_cell_length_b 18.1438(4)
_cell_length_c 24.2262(5)
_cell_measurement_reflns_used 13576
_cell_measurement_temperature 150(2)
_cell_measurement_theta_max 30.5
_cell_measurement_theta_min 1.4
_cell_volume 4657.13(17)
_computing_cell_refinement 'SAINT (Siemans, 1995)'
_computing_data_collection 'SMART (Siemans, 1993)'
_computing_data_reduction 'SAINT (Siemans, 1995)'
_computing_molecular_graphics 'ORTEP (Farrugia, 1997)'
_computing_publication_material 'enCIFer (Allen et al., 2004)'
_computing_structure_refinement 'SHELXL-97 (Sheldrick, 1997)'
_computing_structure_solution 'SIR-92 (Giacovazzo, 1994)'
_diffrn_ambient_temperature 150(2)
_diffrn_measured_fraction_theta_full 1.000
_diffrn_measured_fraction_theta_max 0.968
_diffrn_measurement_device_type 'Bruker SMART APEX CCD area detector'
_diffrn_measurement_method 'omega scans'
_diffrn_radiation_monochromator graphite
_diffrn_radiation_source 'fine-focus sealed tube'
_diffrn_radiation_type MoK\a
_diffrn_radiation_wavelength 0.71073
_diffrn_reflns_av_R_equivalents 0.0406
_diffrn_reflns_av_sigmaI/netI 0.0485
_diffrn_reflns_limit_h_max 11
_diffrn_reflns_limit_h_min -15
_diffrn_reflns_limit_k_max 24
_diffrn_reflns_limit_k_min -25
_diffrn_reflns_limit_l_max 34
_diffrn_reflns_limit_l_min -34
_diffrn_reflns_number 47190
_diffrn_reflns_theta_full 25.00
_diffrn_reflns_theta_max 30.51
_diffrn_reflns_theta_min 1.40
_diffrn_standards_decay_% 0
_diffrn_standards_number 0
_exptl_absorpt_coefficient_mu 0.614
_exptl_absorpt_correction_T_max 0.7461
_exptl_absorpt_correction_T_min 0.6283
_exptl_absorpt_correction_type multi-scan
_exptl_absorpt_process_details SADABS
_exptl_crystal_colour colourless
_exptl_crystal_density_diffrn 1.202
_exptl_crystal_density_meas 1.20
_exptl_crystal_density_method 'not measured'
_exptl_crystal_description prism
_exptl_crystal_F_000 1808
_exptl_crystal_size_max 0.35
_exptl_crystal_size_mid 0.32
_exptl_crystal_size_min 0.21
_refine_diff_density_max 1.020
_refine_diff_density_min -0.729
_refine_diff_density_rms 0.093
_refine_ls_abs_structure_details 'Flack H D (1983), Acta Cryst. A39, 876-881'
_refine_ls_abs_structure_Flack 0.492(19)
_refine_ls_extinction_method none
_refine_ls_goodness_of_fit_ref 1.167
_refine_ls_hydrogen_treatment riding
_refine_ls_matrix_type full
_refine_ls_number_parameters 475
_refine_ls_number_reflns 13576
_refine_ls_number_restraints 0
_refine_ls_restrained_S_all 1.167
_refine_ls_R_factor_all 0.0557
_refine_ls_R_factor_gt 0.0501
_refine_ls_shift/su_max 0.000
_refine_ls_shift/su_mean 0.000
_refine_ls_structure_factor_coef Fsqd
_refine_ls_weighting_details 'calc w=1/[\s^2^(Fo^2^)+(0.0445P)^2^+2.3953P] where P=(Fo^2^+2Fc^2^)/3'
_refine_ls_weighting_scheme calc
_refine_ls_wR_factor_gt 0.1091
_refine_ls_wR_factor_ref 0.1128
_reflns_number_gt 12674
_reflns_number_total 13576
_reflns_threshold_expression >2sigma(I)
_cod_data_source_file ic900740n_si_001_2.cif
_cod_data_source_block po8079_InL2OAr
_cod_depositor_comments
;
The following automatic conversions were performed:

'_symmetry_cell_setting' value 'Orthorhombic' changed to
'orthorhombic' according to the built-in table from CIF Core
dictionary named 'cif_core.dic' version 2.4.1 from 2010-06-29.

Automatic conversion script
Id: cif_fix_values 1646 2011-03-28 12:23:43Z adriana 
;
_cod_database_code 4314500

loop_
_symmetry_equiv_pos_as_xyz
'x, y, z'
'-x+1/2, -y, z+1/2'
'x+1/2, -y+1/2, -z'
'-x, y+1/2, -z+1/2'

loop_
_atom_site_label
_atom_site_type_symbol
_atom_site_fract_x
_atom_site_fract_y
_atom_site_fract_z
_atom_site_U_iso_or_equiv
_atom_site_adp_type
_atom_site_occupancy
_atom_site_symmetry_multiplicity
_atom_site_calc_flag
_atom_site_refinement_flags
_atom_site_disorder_assembly
_atom_site_disorder_group
C1 C 0.3001(3) -0.0491(2) -0.05604(13) 0.0286(7) Uani 1 1 d . . .
H1A H 0.2873 -0.0003 -0.0734 0.034 Uiso 1 1 calc R . .
H1B H 0.2693 -0.0868 -0.0823 0.034 Uiso 1 1 calc R . .
C2 C 0.2179(3) -0.0529(2) -0.00369(14) 0.0336(8) Uani 1 1 d . . .
H2 H 0.2305 -0.1025 0.0135 0.040 Uiso 1 1 calc R . .
C3 C 0.0749(4) -0.0451(3) -0.01864(14) 0.0407(9) Uani 1 1 d . . .
C4 C 0.0463(4) 0.0283(3) -0.0439(2) 0.0621(14) Uani 1 1 d . . .
H4A H -0.0452 0.0338 -0.0481 0.093 Uiso 1 1 calc R . .
H4B H 0.0869 0.0317 -0.0801 0.093 Uiso 1 1 calc R . .
H4C H 0.0785 0.0675 -0.0198 0.093 Uiso 1 1 calc R . .
C5 C -0.0008(4) -0.0565(3) 0.03407(18) 0.0526(12) Uani 1 1 d . . .
H5A H 0.0246 -0.0198 0.0616 0.079 Uiso 1 1 calc R . .
H5B H 0.0152 -0.1060 0.0485 0.079 Uiso 1 1 calc R . .
H5C H -0.0910 -0.0509 0.0261 0.079 Uiso 1 1 calc R . .
C6 C 0.0372(4) -0.1074(3) -0.05851(19) 0.0566(13) Uani 1 1 d . . .
H6A H -0.0549 -0.1125 -0.0588 0.085 Uiso 1 1 calc R . .
H6B H 0.0755 -0.1538 -0.0463 0.085 Uiso 1 1 calc R . .
H6C H 0.0669 -0.0955 -0.0958 0.085 Uiso 1 1 calc R . .
C7 C 0.5440(3) 0.0006(3) -0.09565(13) 0.0402(8) Uani 1 1 d . . .
C8 C 0.5135(6) 0.0789(3) -0.07378(19) 0.0664(15) Uani 1 1 d . . .
H8A H 0.5652 0.1152 -0.0934 0.100 Uiso 1 1 calc R . .
H8B H 0.5319 0.0812 -0.0342 0.100 Uiso 1 1 calc R . .
H8C H 0.4239 0.0897 -0.0799 0.100 Uiso 1 1 calc R . .
C9 C 0.6871(4) -0.0074(5) -0.0937(2) 0.086(2) Uani 1 1 d . . .
H9A H 0.7120 -0.0528 -0.1129 0.129 Uiso 1 1 calc R . .
H9B H 0.7151 -0.0098 -0.0552 0.129 Uiso 1 1 calc R . .
H9C H 0.7264 0.0350 -0.1119 0.129 Uiso 1 1 calc R . .
C10 C 0.4972(4) -0.0069(3) -0.15494(13) 0.0528(12) Uani 1 1 d . . .
H10A H 0.5375 0.0307 -0.1780 0.079 Uiso 1 1 calc R . .
H10B H 0.4054 -0.0003 -0.1559 0.079 Uiso 1 1 calc R . .
H10C H 0.5187 -0.0560 -0.1690 0.079 Uiso 1 1 calc R . .
C11 C 0.4996(4) -0.1621(2) -0.05861(17) 0.0411(9) Uani 1 1 d . . .
C12 C 0.6344(5) -0.1797(3) -0.0396(2) 0.0626(15) Uani 1 1 d . . .
H12A H 0.6462 -0.1623 -0.0017 0.094 Uiso 1 1 calc R . .
H12B H 0.6950 -0.1550 -0.0639 0.094 Uiso 1 1 calc R . .
H12C H 0.6481 -0.2331 -0.0410 0.094 Uiso 1 1 calc R . .
C13 C 0.4810(5) -0.1859(3) -0.11907(19) 0.0542(12) Uani 1 1 d . . .
H13A H 0.4905 -0.2394 -0.1220 0.081 Uiso 1 1 calc R . .
H13B H 0.5444 -0.1616 -0.1423 0.081 Uiso 1 1 calc R . .
H13C H 0.3964 -0.1716 -0.1314 0.081 Uiso 1 1 calc R . .
C14 C 0.4052(6) -0.2051(2) -0.0235(2) 0.0646(14) Uani 1 1 d . . .
H14A H 0.4210 -0.2581 -0.0275 0.097 Uiso 1 1 calc R . .
H14B H 0.3192 -0.1938 -0.0357 0.097 Uiso 1 1 calc R . .
H14C H 0.4148 -0.1910 0.0154 0.097 Uiso 1 1 calc R . .
C15 C 0.4241(4) 0.1952(2) 0.13016(15) 0.0380(8) Uani 1 1 d . . .
H15A H 0.3707 0.2179 0.1012 0.046 Uiso 1 1 calc R . .
H15B H 0.4577 0.2355 0.1535 0.046 Uiso 1 1 calc R . .
C16 C 0.5362(4) 0.1555(2) 0.10197(14) 0.0315(7) Uani 1 1 d . . .
H16 H 0.5852 0.1289 0.1310 0.038 Uiso 1 1 calc R . .
C17 C 0.6265(4) 0.2107(2) 0.07261(16) 0.0432(10) Uani 1 1 d . . .
C18 C 0.5571(6) 0.2529(3) 0.0278(2) 0.0647(15) Uani 1 1 d . . .
H18A H 0.4938 0.2851 0.0447 0.097 Uiso 1 1 calc R . .
H18B H 0.5153 0.2180 0.0029 0.097 Uiso 1 1 calc R . .
H18C H 0.6175 0.2828 0.0068 0.097 Uiso 1 1 calc R . .
C19 C 0.6849(6) 0.2638(3) 0.1138(2) 0.0697(17) Uani 1 1 d . . .
H19A H 0.7475 0.2947 0.0950 0.105 Uiso 1 1 calc R . .
H19B H 0.7262 0.2359 0.1433 0.105 Uiso 1 1 calc R . .
H19C H 0.6188 0.2951 0.1296 0.105 Uiso 1 1 calc R . .
C20 C 0.7341(5) 0.1657(3) 0.0473(2) 0.0560(12) Uani 1 1 d . . .
H20A H 0.7903 0.1986 0.0267 0.084 Uiso 1 1 calc R . .
H20B H 0.6991 0.1285 0.0223 0.084 Uiso 1 1 calc R . .
H20C H 0.7817 0.1413 0.0768 0.084 Uiso 1 1 calc R . .
C21 C 0.3819(4) 0.1392(2) 0.24444(14) 0.0328(8) Uani 1 1 d . . .
C22 C 0.5242(4) 0.1242(3) 0.24364(16) 0.0463(10) Uani 1 1 d . . .
H22A H 0.5677 0.1649 0.2250 0.069 Uiso 1 1 calc R . .
H22B H 0.5407 0.0781 0.2238 0.069 Uiso 1 1 calc R . .
H22C H 0.5554 0.1199 0.2816 0.069 Uiso 1 1 calc R . .
C23 C 0.3591(5) 0.2139(2) 0.27337(18) 0.0475(10) Uani 1 1 d . . .
H23A H 0.3985 0.2132 0.3100 0.071 Uiso 1 1 calc R . .
H23B H 0.2681 0.2222 0.2773 0.071 Uiso 1 1 calc R . .
H23C H 0.3961 0.2536 0.2512 0.071 Uiso 1 1 calc R . .
C24 C 0.3181(5) 0.0763(2) 0.27684(16) 0.0475(11) Uani 1 1 d . . .
H24A H 0.3222 0.0307 0.2552 0.071 Uiso 1 1 calc R . .
H24B H 0.2296 0.0890 0.2838 0.071 Uiso 1 1 calc R . .
H24C H 0.3619 0.0692 0.3121 0.071 Uiso 1 1 calc R . .
C25 C 0.1626(4) 0.1706(2) 0.16218(17) 0.0420(9) Uani 1 1 d . . .
C26 C 0.1527(5) 0.2543(3) 0.1673(2) 0.0641(14) Uani 1 1 d . . .
H26A H 0.2168 0.2776 0.1439 0.096 Uiso 1 1 calc R . .
H26B H 0.1664 0.2688 0.2058 0.096 Uiso 1 1 calc R . .
H26C H 0.0686 0.2704 0.1555 0.096 Uiso 1 1 calc R . .
C27 C 0.0699(5) 0.1349(3) 0.2034(2) 0.0598(13) Uani 1 1 d . . .
H27A H 0.0863 0.1539 0.2405 0.090 Uiso 1 1 calc R . .
H27B H 0.0814 0.0813 0.2031 0.090 Uiso 1 1 calc R . .
H27C H -0.0169 0.1468 0.1926 0.090 Uiso 1 1 calc R . .
C28 C 0.1254(5) 0.1456(3) 0.1044(2) 0.0646(15) Uani 1 1 d . . .
H28A H 0.0405 0.1636 0.0958 0.097 Uiso 1 1 calc R . .
H28B H 0.1262 0.0916 0.1027 0.097 Uiso 1 1 calc R . .
H28C H 0.1856 0.1654 0.0775 0.097 Uiso 1 1 calc R . .
C29 C 0.4906(3) -0.09276(18) 0.17914(12) 0.0247(6) Uani 1 1 d . . .
C30 C 0.6126(3) -0.08090(19) 0.20157(14) 0.0295(7) Uani 1 1 d . . .
C31 C 0.6248(4) -0.0814(2) 0.25929(15) 0.0339(8) Uani 1 1 d . . .
H31 H 0.7048 -0.0709 0.2752 0.041 Uiso 1 1 calc R . .
C32 C 0.5247(4) -0.0967(2) 0.29337(14) 0.0347(8) Uani 1 1 d . . .
H32 H 0.5334 -0.0926 0.3323 0.042 Uiso 1 1 calc R . .
C33 C 0.4112(4) -0.11803(19) 0.27047(13) 0.0328(7) Uani 1 1 d . . .
H33 H 0.3441 -0.1322 0.2942 0.039 Uiso 1 1 calc R . .
C34 C 0.3921(3) -0.11942(18) 0.21361(13) 0.0269(7) Uani 1 1 d . . .
C35 C 0.2718(4) -0.1549(2) 0.18968(15) 0.0351(8) Uani 1 1 d . . .
C36 C 0.3132(5) -0.2199(3) 0.1526(2) 0.0560(12) Uani 1 1 d . . .
H36A H 0.2385 -0.2432 0.1364 0.084 Uiso 1 1 calc R . .
H36B H 0.3593 -0.2561 0.1749 0.084 Uiso 1 1 calc R . .
H36C H 0.3682 -0.2016 0.1231 0.084 Uiso 1 1 calc R . .
C37 C 0.1919(4) -0.1029(3) 0.1558(2) 0.0521(12) Uani 1 1 d . . .
H37A H 0.1148 -0.1282 0.1440 0.078 Uiso 1 1 calc R . .
H37B H 0.2395 -0.0869 0.1233 0.078 Uiso 1 1 calc R . .
H37C H 0.1695 -0.0599 0.1782 0.078 Uiso 1 1 calc R . .
C38 C 0.1869(5) -0.1874(3) 0.2345(2) 0.0588(13) Uani 1 1 d . . .
H38A H 0.1560 -0.1477 0.2584 0.088 Uiso 1 1 calc R . .
H38B H 0.2351 -0.2228 0.2566 0.088 Uiso 1 1 calc R . .
H38C H 0.1151 -0.2125 0.2172 0.088 Uiso 1 1 calc R . .
C39 C 0.7293(3) -0.0725(2) 0.16488(15) 0.0355(8) Uani 1 1 d . . .
C40 C 0.7373(5) -0.1362(3) 0.1244(2) 0.0527(12) Uani 1 1 d . . .
H40A H 0.6607 -0.1374 0.1017 0.079 Uiso 1 1 calc R . .
H40B H 0.7451 -0.1826 0.1448 0.079 Uiso 1 1 calc R . .
H40C H 0.8112 -0.1296 0.1006 0.079 Uiso 1 1 calc R . .
C41 C 0.7301(3) 0.0003(3) 0.13362(16) 0.0430(8) Uani 1 1 d . . .
H41A H 0.8111 0.0061 0.1146 0.065 Uiso 1 1 calc R . .
H41B H 0.7184 0.0410 0.1597 0.065 Uiso 1 1 calc R . .
H41C H 0.6615 0.0005 0.1065 0.065 Uiso 1 1 calc R . .
C42 C 0.8518(4) -0.0738(4) 0.1996(2) 0.0708(17) Uani 1 1 d . . .
H42A H 0.8507 -0.1166 0.2243 0.106 Uiso 1 1 calc R . .
H42B H 0.8575 -0.0286 0.2215 0.106 Uiso 1 1 calc R . .
H42C H 0.9250 -0.0772 0.1749 0.106 Uiso 1 1 calc R . .
O1 O 0.5119(2) -0.04513(15) 0.01104(9) 0.0301(5) Uani 1 1 d . . .
O2 O 0.2491(2) -0.00020(17) 0.03516(9) 0.0359(5) Uani 1 1 d . . .
O3 O 0.3319(2) 0.05627(13) 0.15422(9) 0.0286(5) Uani 1 1 d . . .
O4 O 0.4940(3) 0.10434(14) 0.06375(9) 0.0353(6) Uani 1 1 d . . .
O5 O 0.4715(2) -0.08533(13) 0.12444(9) 0.0287(5) Uani 1 1 d . . .
P1 P 0.46731(8) -0.06282(5) -0.04627(3) 0.02651(18) Uani 1 1 d . . .
P2 P 0.32611(9) 0.13626(5) 0.17247(4) 0.02808(18) Uani 1 1 d . . .
In1 In 0.411079(19) 0.005799(11) 0.080263(8) 0.02245(6) Uani 1 1 d . . .

loop_
_atom_site_aniso_label
_atom_site_aniso_U_11
_atom_site_aniso_U_22
_atom_site_aniso_U_33
_atom_site_aniso_U_23
_atom_site_aniso_U_13
_atom_site_aniso_U_12
C1 0.0229(15) 0.0403(19) 0.0225(14) -0.0037(14) -0.0028(12) 0.0002(14)
C2 0.0275(17) 0.050(2) 0.0229(15) -0.0009(15) -0.0002(13) -0.0016(16)
C3 0.0247(17) 0.070(3) 0.0271(16) -0.0017(17) 0.0006(14) 0.0006(19)
C4 0.031(2) 0.068(3) 0.087(4) 0.024(3) -0.005(2) 0.007(2)
C5 0.0266(19) 0.088(4) 0.043(2) 0.005(2) 0.0060(16) 0.000(2)
C6 0.038(2) 0.082(4) 0.050(2) -0.008(2) -0.003(2) -0.016(2)
C7 0.0371(17) 0.059(2) 0.0248(14) 0.0026(18) 0.0027(13) -0.012(2)
C8 0.103(4) 0.056(3) 0.040(2) 0.007(2) 0.007(3) -0.034(3)
C9 0.037(2) 0.160(7) 0.062(3) 0.035(4) 0.000(2) -0.027(4)
C10 0.054(2) 0.082(3) 0.0227(15) 0.002(2) 0.0045(15) -0.019(3)
C11 0.040(2) 0.042(2) 0.041(2) -0.0093(17) 0.0036(17) 0.0133(18)
C12 0.060(3) 0.080(4) 0.048(2) -0.029(3) -0.016(2) 0.036(3)
C13 0.049(3) 0.058(3) 0.055(3) -0.030(2) -0.007(2) 0.012(2)
C14 0.089(4) 0.035(2) 0.070(3) 0.001(2) 0.016(3) 0.012(3)
C15 0.051(2) 0.0289(17) 0.0342(17) 0.0035(14) 0.0075(18) -0.0024(18)
C16 0.0395(19) 0.0294(17) 0.0256(15) -0.0036(13) 0.0060(14) -0.0097(15)
C17 0.060(3) 0.0347(19) 0.0344(19) -0.0122(16) 0.0154(18) -0.0158(17)
C18 0.090(4) 0.053(3) 0.051(3) 0.022(2) 0.016(3) -0.013(3)
C19 0.085(4) 0.070(3) 0.055(3) -0.027(3) 0.019(3) -0.044(3)
C20 0.059(3) 0.057(3) 0.052(3) -0.004(2) 0.023(2) -0.019(2)
C21 0.044(2) 0.0336(18) 0.0207(14) -0.0057(13) 0.0068(14) 0.0027(15)
C22 0.053(3) 0.056(3) 0.0296(18) -0.0080(18) -0.0053(18) 0.006(2)
C23 0.064(3) 0.038(2) 0.040(2) -0.0141(18) 0.009(2) 0.001(2)
C24 0.077(3) 0.039(2) 0.0267(17) 0.0045(16) 0.0106(19) -0.002(2)
C25 0.042(2) 0.042(2) 0.043(2) 0.0038(18) 0.0083(18) 0.0125(18)
C26 0.068(3) 0.045(3) 0.079(3) 0.002(3) 0.007(3) 0.023(3)
C27 0.041(3) 0.067(3) 0.071(3) 0.007(3) 0.013(2) 0.010(2)
C28 0.056(3) 0.087(4) 0.051(3) 0.001(3) -0.012(2) 0.022(3)
C29 0.0283(16) 0.0251(16) 0.0208(14) 0.0007(12) -0.0044(12) 0.0034(13)
C30 0.0284(17) 0.0310(17) 0.0289(15) 0.0030(14) -0.0009(13) 0.0016(13)
C31 0.0324(18) 0.0373(19) 0.0319(17) 0.0010(15) -0.0074(14) -0.0014(14)
C32 0.041(2) 0.041(2) 0.0218(15) -0.0009(14) -0.0033(14) 0.0003(17)
C33 0.0406(19) 0.0340(17) 0.0239(15) 0.0055(13) 0.0055(16) -0.0016(18)
C34 0.0279(17) 0.0267(16) 0.0262(15) 0.0030(12) 0.0020(13) -0.0022(13)
C35 0.0362(19) 0.037(2) 0.0321(17) 0.0108(15) -0.0038(15) -0.0062(16)
C36 0.059(3) 0.044(3) 0.065(3) -0.011(2) -0.014(2) -0.011(2)
C37 0.030(2) 0.057(3) 0.070(3) 0.029(2) -0.015(2) -0.0103(19)
C38 0.051(3) 0.075(3) 0.050(3) 0.019(2) -0.003(2) -0.030(3)
C39 0.0239(16) 0.044(2) 0.0382(19) 0.0063(17) 0.0008(15) 0.0025(15)
C40 0.053(3) 0.041(2) 0.065(3) 0.005(2) 0.027(2) 0.010(2)
C41 0.0349(17) 0.042(2) 0.052(2) 0.006(2) 0.0127(16) 0.002(2)
C42 0.025(2) 0.130(5) 0.058(3) 0.022(3) -0.002(2) 0.004(3)
O1 0.0237(11) 0.0451(15) 0.0215(10) -0.0017(10) 0.0002(9) 0.0026(10)
O2 0.0260(11) 0.0509(15) 0.0309(11) -0.0125(13) -0.0003(9) 0.0033(13)
O3 0.0385(13) 0.0256(12) 0.0218(10) 0.0003(9) 0.0062(10) 0.0010(10)
O4 0.0525(16) 0.0319(13) 0.0215(10) -0.0019(9) 0.0068(11) -0.0128(12)
O5 0.0342(13) 0.0297(12) 0.0223(10) 0.0033(9) 0.0009(10) 0.0042(10)
P1 0.0220(4) 0.0371(5) 0.0205(4) -0.0019(3) 0.0020(3) -0.0008(3)
P2 0.0349(5) 0.0261(4) 0.0233(4) 0.0012(3) 0.0050(4) 0.0024(4)
In1 0.02607(10) 0.02297(10) 0.01829(9) 0.00054(8) -0.00043(7) -0.00048(9)

loop_
_atom_type_symbol
_atom_type_description
_atom_type_scat_dispersion_real
_atom_type_scat_dispersion_imag
_atom_type_scat_source
C C 0.0033 0.0016 'International Tables Vol C Tables 4.2.6.8 and 6.1.1.4'
H H 0.0000 0.0000 'International Tables Vol C Tables 4.2.6.8 and 6.1.1.4'
O O 0.0106 0.0060 'International Tables Vol C Tables 4.2.6.8 and 6.1.1.4'
P P 0.1023 0.0942 'International Tables Vol C Tables 4.2.6.8 and 6.1.1.4'
In In -0.7276 1.3100 'International Tables Vol C Tables 4.2.6.8 and 6.1.1.4'

loop_
_geom_angle_atom_site_label_1
_geom_angle_atom_site_label_2
_geom_angle_atom_site_label_3
_geom_angle
_geom_angle_site_symmetry_1
_geom_angle_site_symmetry_3
_geom_angle_publ_flag
C2 C1 P1 116.2(2) . . ?
C2 C1 H1A 108.2 . . ?
P1 C1 H1A 108.2 . . ?
C2 C1 H1B 108.2 . . ?
P1 C1 H1B 108.2 . . ?
H1A C1 H1B 107.4 . . ?
O2 C2 C1 113.3(3) . . ?
O2 C2 C3 109.1(3) . . ?
C1 C2 C3 110.7(3) . . ?
O2 C2 H2 107.9 . . ?
C1 C2 H2 107.9 . . ?
C3 C2 H2 107.9 . . ?
C4 C3 C5 110.9(4) . . ?
C4 C3 C6 110.2(4) . . ?
C5 C3 C6 106.9(4) . . ?
C4 C3 C2 111.8(4) . . ?
C5 C3 C2 107.7(3) . . ?
C6 C3 C2 109.3(4) . . ?
C3 C4 H4A 109.5 . . ?
C3 C4 H4B 109.5 . . ?
H4A C4 H4B 109.5 . . ?
C3 C4 H4C 109.5 . . ?
H4A C4 H4C 109.5 . . ?
H4B C4 H4C 109.5 . . ?
C3 C5 H5A 109.5 . . ?
C3 C5 H5B 109.5 . . ?
H5A C5 H5B 109.5 . . ?
C3 C5 H5C 109.5 . . ?
H5A C5 H5C 109.5 . . ?
H5B C5 H5C 109.5 . . ?
C3 C6 H6A 109.5 . . ?
C3 C6 H6B 109.5 . . ?
H6A C6 H6B 109.5 . . ?
C3 C6 H6C 109.5 . . ?
H6A C6 H6C 109.5 . . ?
H6B C6 H6C 109.5 . . ?
C10 C7 C9 110.1(3) . . ?
C10 C7 C8 109.7(4) . . ?
C9 C7 C8 106.5(5) . . ?
C10 C7 P1 114.3(3) . . ?
C9 C7 P1 111.0(4) . . ?
C8 C7 P1 104.9(3) . . ?
C7 C8 H8A 109.5 . . ?
C7 C8 H8B 109.5 . . ?
H8A C8 H8B 109.5 . . ?
C7 C8 H8C 109.5 . . ?
H8A C8 H8C 109.5 . . ?
H8B C8 H8C 109.5 . . ?
C7 C9 H9A 109.5 . . ?
C7 C9 H9B 109.5 . . ?
H9A C9 H9B 109.5 . . ?
C7 C9 H9C 109.5 . . ?
H9A C9 H9C 109.5 . . ?
H9B C9 H9C 109.5 . . ?
C7 C10 H10A 109.5 . . ?
C7 C10 H10B 109.5 . . ?
H10A C10 H10B 109.5 . . ?
C7 C10 H10C 109.5 . . ?
H10A C10 H10C 109.5 . . ?
H10B C10 H10C 109.5 . . ?
C14 C11 C12 109.6(4) . . ?
C14 C11 C13 107.7(4) . . ?
C12 C11 C13 110.3(3) . . ?
C14 C11 P1 106.5(3) . . ?
C12 C11 P1 109.0(3) . . ?
C13 C11 P1 113.6(3) . . ?
C11 C12 H12A 109.5 . . ?
C11 C12 H12B 109.5 . . ?
H12A C12 H12B 109.5 . . ?
C11 C12 H12C 109.5 . . ?
H12A C12 H12C 109.5 . . ?
H12B C12 H12C 109.5 . . ?
C11 C13 H13A 109.5 . . ?
C11 C13 H13B 109.5 . . ?
H13A C13 H13B 109.5 . . ?
C11 C13 H13C 109.5 . . ?
H13A C13 H13C 109.5 . . ?
H13B C13 H13C 109.5 . . ?
C11 C14 H14A 109.5 . . ?
C11 C14 H14B 109.5 . . ?
H14A C14 H14B 109.5 . . ?
C11 C14 H14C 109.5 . . ?
H14A C14 H14C 109.5 . . ?
H14B C14 H14C 109.5 . . ?
C16 C15 P2 114.5(3) . . ?
C16 C15 H15A 108.6 . . ?
P2 C15 H15A 108.6 . . ?
C16 C15 H15B 108.6 . . ?
P2 C15 H15B 108.6 . . ?
H15A C15 H15B 107.6 . . ?
O4 C16 C15 111.1(3) . . ?
O4 C16 C17 108.9(3) . . ?
C15 C16 C17 112.0(3) . . ?
O4 C16 H16 108.3 . . ?
C15 C16 H16 108.3 . . ?
C17 C16 H16 108.3 . . ?
C18 C17 C19 110.3(4) . . ?
C18 C17 C20 110.1(4) . . ?
C19 C17 C20 107.3(4) . . ?
C18 C17 C16 110.7(4) . . ?
C19 C17 C16 111.0(3) . . ?
C20 C17 C16 107.3(3) . . ?
C17 C18 H18A 109.5 . . ?
C17 C18 H18B 109.5 . . ?
H18A C18 H18B 109.5 . . ?
C17 C18 H18C 109.5 . . ?
H18A C18 H18C 109.5 . . ?
H18B C18 H18C 109.5 . . ?
C17 C19 H19A 109.5 . . ?
C17 C19 H19B 109.5 . . ?
H19A C19 H19B 109.5 . . ?
C17 C19 H19C 109.5 . . ?
H19A C19 H19C 109.5 . . ?
H19B C19 H19C 109.5 . . ?
C17 C20 H20A 109.5 . . ?
C17 C20 H20B 109.5 . . ?
H20A C20 H20B 109.5 . . ?
C17 C20 H20C 109.5 . . ?
H20A C20 H20C 109.5 . . ?
H20B C20 H20C 109.5 . . ?
C22 C21 C24 107.8(4) . . ?
C22 C21 C23 108.4(4) . . ?
C24 C21 C23 110.5(3) . . ?
C22 C21 P2 107.4(2) . . ?
C24 C21 P2 108.6(3) . . ?
C23 C21 P2 113.9(3) . . ?
C21 C22 H22A 109.5 . . ?
C21 C22 H22B 109.5 . . ?
H22A C22 H22B 109.5 . . ?
C21 C22 H22C 109.5 . . ?
H22A C22 H22C 109.5 . . ?
H22B C22 H22C 109.5 . . ?
C21 C23 H23A 109.5 . . ?
C21 C23 H23B 109.5 . . ?
H23A C23 H23B 109.5 . . ?
C21 C23 H23C 109.5 . . ?
H23A C23 H23C 109.5 . . ?
H23B C23 H23C 109.5 . . ?
C21 C24 H24A 109.5 . . ?
C21 C24 H24B 109.5 . . ?
H24A C24 H24B 109.5 . . ?
C21 C24 H24C 109.5 . . ?
H24A C24 H24C 109.5 . . ?
H24B C24 H24C 109.5 . . ?
C28 C25 C26 110.7(4) . . ?
C28 C25 C27 107.7(4) . . ?
C26 C25 C27 108.7(4) . . ?
C28 C25 P2 105.4(3) . . ?
C26 C25 P2 112.7(4) . . ?
C27 C25 P2 111.5(3) . . ?
C25 C26 H26A 109.5 . . ?
C25 C26 H26B 109.5 . . ?
H26A C26 H26B 109.5 . . ?
C25 C26 H26C 109.5 . . ?
H26A C26 H26C 109.5 . . ?
H26B C26 H26C 109.5 . . ?
C25 C27 H27A 109.5 . . ?
C25 C27 H27B 109.5 . . ?
H27A C27 H27B 109.5 . . ?
C25 C27 H27C 109.5 . . ?
H27A C27 H27C 109.5 . . ?
H27B C27 H27C 109.5 . . ?
C25 C28 H28A 109.5 . . ?
C25 C28 H28B 109.5 . . ?
H28A C28 H28B 109.5 . . ?
C25 C28 H28C 109.5 . . ?
H28A C28 H28C 109.5 . . ?
H28B C28 H28C 109.5 . . ?
O5 C29 C30 119.9(3) . . ?
O5 C29 C34 120.1(3) . . ?
C30 C29 C34 119.7(3) . . ?
C31 C30 C29 117.7(3) . . ?
C31 C30 C39 120.3(3) . . ?
C29 C30 C39 121.9(3) . . ?
C32 C31 C30 121.9(3) . . ?
C32 C31 H31 119.0 . . ?
C30 C31 H31 119.0 . . ?
C31 C32 C33 119.2(3) . . ?
C31 C32 H32 120.4 . . ?
C33 C32 H32 120.4 . . ?
C32 C33 C34 122.0(3) . . ?
C32 C33 H33 119.0 . . ?
C34 C33 H33 119.0 . . ?
C33 C34 C29 117.9(3) . . ?
C33 C34 C35 120.0(3) . . ?
C29 C34 C35 121.9(3) . . ?
C37 C35 C38 107.2(4) . . ?
C37 C35 C34 114.0(3) . . ?
C38 C35 C34 112.4(3) . . ?
C37 C35 C36 108.7(4) . . ?
C38 C35 C36 106.6(4) . . ?
C34 C35 C36 107.6(3) . . ?
C35 C36 H36A 109.5 . . ?
C35 C36 H36B 109.5 . . ?
H36A C36 H36B 109.5 . . ?
C35 C36 H36C 109.5 . . ?
H36A C36 H36C 109.5 . . ?
H36B C36 H36C 109.5 . . ?
C35 C37 H37A 109.5 . . ?
C35 C37 H37B 109.5 . . ?
H37A C37 H37B 109.5 . . ?
C35 C37 H37C 109.5 . . ?
H37A C37 H37C 109.5 . . ?
H37B C37 H37C 109.5 . . ?
C35 C38 H38A 109.5 . . ?
C35 C38 H38B 109.5 . . ?
H38A C38 H38B 109.5 . . ?
C35 C38 H38C 109.5 . . ?
H38A C38 H38C 109.5 . . ?
H38B C38 H38C 109.5 . . ?
C40 C39 C41 109.8(3) . . ?
C40 C39 C30 110.2(3) . . ?
C41 C39 C30 112.3(3) . . ?
C40 C39 C42 107.0(4) . . ?
C41 C39 C42 106.2(4) . . ?
C30 C39 C42 111.2(3) . . ?
C39 C40 H40A 109.5 . . ?
C39 C40 H40B 109.5 . . ?
H40A C40 H40B 109.5 . . ?
C39 C40 H40C 109.5 . . ?
H40A C40 H40C 109.5 . . ?
H40B C40 H40C 109.5 . . ?
C39 C41 H41A 109.5 . . ?
C39 C41 H41B 109.5 . . ?
H41A C41 H41B 109.5 . . ?
C39 C41 H41C 109.5 . . ?
H41A C41 H41C 109.5 . . ?
H41B C41 H41C 109.5 . . ?
C39 C42 H42A 109.5 . . ?
C39 C42 H42B 109.5 . . ?
H42A C42 H42B 109.5 . . ?
C39 C42 H42C 109.5 . . ?
H42A C42 H42C 109.5 . . ?
H42B C42 H42C 109.5 . . ?
P1 O1 In1 130.07(14) . . ?
C2 O2 In1 127.2(2) . . ?
P2 O3 In1 131.02(14) . . ?
C16 O4 In1 126.7(2) . . ?
C29 O5 In1 129.4(2) . . ?
O1 P1 C1 113.65(14) . . ?
O1 P1 C7 109.10(16) . . ?
C1 P1 C7 105.11(17) . . ?
O1 P1 C11 107.34(17) . . ?
C1 P1 C11 107.05(18) . . ?
C7 P1 C11 114.7(2) . . ?
O3 P2 C15 112.16(16) . . ?
O3 P2 C21 106.91(15) . . ?
C15 P2 C21 109.56(19) . . ?
O3 P2 C25 108.59(18) . . ?
C15 P2 C25 105.1(2) . . ?
C21 P2 C25 114.61(18) . . ?
O4 In1 O2 107.80(12) . . ?
O4 In1 O5 132.09(11) . . ?
O2 In1 O5 119.67(11) . . ?
O4 In1 O3 87.63(9) . . ?
O2 In1 O3 98.00(9) . . ?
O5 In1 O3 91.70(9) . . ?
O4 In1 O1 90.54(10) . . ?
O2 In1 O1 88.73(9) . . ?
O5 In1 O1 84.73(9) . . ?
O3 In1 O1 173.27(9) . . ?

loop_
_geom_bond_atom_site_label_1
_geom_bond_atom_site_label_2
_geom_bond_distance
_geom_bond_site_symmetry_2
_geom_bond_publ_flag
C1 C2 1.540(5) . ?
C1 P1 1.805(3) . ?
C1 H1A 0.9900 . ?
C1 H1B 0.9900 . ?
C2 O2 1.382(4) . ?
C2 C3 1.565(5) . ?
C2 H2 1.0000 . ?
C3 C4 1.496(6) . ?
C3 C5 1.522(5) . ?
C3 C6 1.539(6) . ?
C4 H4A 0.9800 . ?
C4 H4B 0.9800 . ?
C4 H4C 0.9800 . ?
C5 H5A 0.9800 . ?
C5 H5B 0.9800 . ?
C5 H5C 0.9800 . ?
C6 H6A 0.9800 . ?
C6 H6B 0.9800 . ?
C6 H6C 0.9800 . ?
C7 C10 1.525(5) . ?
C7 C9 1.525(6) . ?
C7 C8 1.550(7) . ?
C7 P1 1.848(4) . ?
C8 H8A 0.9800 . ?
C8 H8B 0.9800 . ?
C8 H8C 0.9800 . ?
C9 H9A 0.9800 . ?
C9 H9B 0.9800 . ?
C9 H9C 0.9800 . ?
C10 H10A 0.9800 . ?
C10 H10B 0.9800 . ?
C10 H10C 0.9800 . ?
C11 C14 1.528(7) . ?
C11 C12 1.534(6) . ?
C11 C13 1.539(6) . ?
C11 P1 1.858(4) . ?
C12 H12A 0.9800 . ?
C12 H12B 0.9800 . ?
C12 H12C 0.9800 . ?
C13 H13A 0.9800 . ?
C13 H13B 0.9800 . ?
C13 H13C 0.9800 . ?
C14 H14A 0.9800 . ?
C14 H14B 0.9800 . ?
C14 H14C 0.9800 . ?
C15 C16 1.548(5) . ?
C15 P2 1.809(4) . ?
C15 H15A 0.9900 . ?
C15 H15B 0.9900 . ?
C16 O4 1.385(4) . ?
C16 C17 1.557(5) . ?
C16 H16 1.0000 . ?
C17 C18 1.518(7) . ?
C17 C19 1.519(6) . ?
C17 C20 1.530(6) . ?
C18 H18A 0.9800 . ?
C18 H18B 0.9800 . ?
C18 H18C 0.9800 . ?
C19 H19A 0.9800 . ?
C19 H19B 0.9800 . ?
C19 H19C 0.9800 . ?
C20 H20A 0.9800 . ?
C20 H20B 0.9800 . ?
C20 H20C 0.9800 . ?
C21 C22 1.533(6) . ?
C21 C24 1.542(5) . ?
C21 C23 1.544(5) . ?
C21 P2 1.842(4) . ?
C22 H22A 0.9800 . ?
C22 H22B 0.9800 . ?
C22 H22C 0.9800 . ?
C23 H23A 0.9800 . ?
C23 H23B 0.9800 . ?
C23 H23C 0.9800 . ?
C24 H24A 0.9800 . ?
C24 H24B 0.9800 . ?
C24 H24C 0.9800 . ?
C25 C28 1.523(6) . ?
C25 C26 1.529(6) . ?
C25 C27 1.542(6) . ?
C25 P2 1.858(4) . ?
C26 H26A 0.9800 . ?
C26 H26B 0.9800 . ?
C26 H26C 0.9800 . ?
C27 H27A 0.9800 . ?
C27 H27B 0.9800 . ?
C27 H27C 0.9800 . ?
C28 H28A 0.9800 . ?
C28 H28B 0.9800 . ?
C28 H28C 0.9800 . ?
C29 O5 1.347(4) . ?
C29 C30 1.418(5) . ?
C29 C34 1.422(5) . ?
C30 C31 1.404(5) . ?
C30 C39 1.531(5) . ?
C31 C32 1.372(5) . ?
C31 H31 0.9500 . ?
C32 C33 1.380(5) . ?
C32 H32 0.9500 . ?
C33 C34 1.393(4) . ?
C33 H33 0.9500 . ?
C34 C35 1.541(5) . ?
C35 C37 1.510(6) . ?
C35 C38 1.528(6) . ?
C35 C36 1.545(6) . ?
C36 H36A 0.9800 . ?
C36 H36B 0.9800 . ?
C36 H36C 0.9800 . ?
C37 H37A 0.9800 . ?
C37 H37B 0.9800 . ?
C37 H37C 0.9800 . ?
C38 H38A 0.9800 . ?
C38 H38B 0.9800 . ?
C38 H38C 0.9800 . ?
C39 C40 1.517(6) . ?
C39 C41 1.523(6) . ?
C39 C42 1.547(6) . ?
C40 H40A 0.9800 . ?
C40 H40B 0.9800 . ?
C40 H40C 0.9800 . ?
C41 H41A 0.9800 . ?
C41 H41B 0.9800 . ?
C41 H41C 0.9800 . ?
C42 H42A 0.9800 . ?
C42 H42B 0.9800 . ?
C42 H42C 0.9800 . ?
O1 P1 1.501(2) . ?
O1 In1 2.193(2) . ?
O2 In1 2.037(2) . ?
O3 P2 1.518(2) . ?
O3 In1 2.180(2) . ?
O4 In1 2.032(2) . ?
O5 In1 2.071(2) . ?

loop_
_geom_torsion_atom_site_label_1
_geom_torsion_atom_site_label_2
_geom_torsion_atom_site_label_3
_geom_torsion_atom_site_label_4
_geom_torsion
_geom_torsion_site_symmetry_1
_geom_torsion_site_symmetry_2
_geom_torsion_site_symmetry_3
_geom_torsion_site_symmetry_4
_geom_torsion_publ_flag
P1 C1 C2 O2 60.7(4) . . . . ?
P1 C1 C2 C3 -176.4(3) . . . . ?
O2 C2 C3 C4 62.1(4) . . . . ?
C1 C2 C3 C4 -63.2(5) . . . . ?
O2 C2 C3 C5 -60.0(5) . . . . ?
C1 C2 C3 C5 174.8(4) . . . . ?
O2 C2 C3 C6 -175.7(3) . . . . ?
C1 C2 C3 C6 59.1(4) . . . . ?
P2 C15 C16 O4 65.5(4) . . . . ?
P2 C15 C16 C17 -172.5(3) . . . . ?
O4 C16 C17 C18 62.4(4) . . . . ?
C15 C16 C17 C18 -60.8(4) . . . . ?
O4 C16 C17 C19 -174.8(4) . . . . ?
C15 C16 C17 C19 62.0(5) . . . . ?
O4 C16 C17 C20 -57.8(4) . . . . ?
C15 C16 C17 C20 179.0(3) . . . . ?
O5 C29 C30 C31 173.2(3) . . . . ?
C34 C29 C30 C31 -12.9(5) . . . . ?
O5 C29 C30 C39 -10.5(5) . . . . ?
C34 C29 C30 C39 163.3(3) . . . . ?
C29 C30 C31 C32 3.4(6) . . . . ?
C39 C30 C31 C32 -172.9(4) . . . . ?
C30 C31 C32 C33 5.4(6) . . . . ?
C31 C32 C33 C34 -4.8(6) . . . . ?
C32 C33 C34 C29 -4.6(5) . . . . ?
C32 C33 C34 C35 170.5(3) . . . . ?
O5 C29 C34 C33 -172.7(3) . . . . ?
C30 C29 C34 C33 13.5(5) . . . . ?
O5 C29 C34 C35 12.4(5) . . . . ?
C30 C29 C34 C35 -161.4(3) . . . . ?
C33 C34 C35 C37 120.7(4) . . . . ?
C29 C34 C35 C37 -64.4(5) . . . . ?
C33 C34 C35 C38 -1.6(5) . . . . ?
C29 C34 C35 C38 173.3(4) . . . . ?
C33 C34 C35 C36 -118.6(4) . . . . ?
C29 C34 C35 C36 56.2(4) . . . . ?
C31 C30 C39 C40 124.5(4) . . . . ?
C29 C30 C39 C40 -51.6(5) . . . . ?
C31 C30 C39 C41 -112.8(4) . . . . ?
C29 C30 C39 C41 71.1(5) . . . . ?
C31 C30 C39 C42 6.0(5) . . . . ?
C29 C30 C39 C42 -170.1(4) . . . . ?
C1 C2 O2 In1 -67.9(4) . . . . ?
C3 C2 O2 In1 168.4(2) . . . . ?
C15 C16 O4 In1 -72.6(4) . . . . ?
C17 C16 O4 In1 163.7(3) . . . . ?
C30 C29 O5 In1 -93.6(4) . . . . ?
C34 C29 O5 In1 92.6(4) . . . . ?
In1 O1 P1 C1 -7.9(3) . . . . ?
In1 O1 P1 C7 109.1(2) . . . . ?
In1 O1 P1 C11 -126.0(2) . . . . ?
C2 C1 P1 O1 -24.0(3) . . . . ?
C2 C1 P1 C7 -143.2(3) . . . . ?
C2 C1 P1 C11 94.3(3) . . . . ?
C10 C7 P1 O1 -174.6(3) . . . . ?
C9 C7 P1 O1 60.2(4) . . . . ?
C8 C7 P1 O1 -54.5(3) . . . . ?
C10 C7 P1 C1 -52.4(4) . . . . ?
C9 C7 P1 C1 -177.5(4) . . . . ?
C8 C7 P1 C1 67.8(3) . . . . ?
C10 C7 P1 C11 64.9(4) . . . . ?
C9 C7 P1 C11 -60.2(4) . . . . ?
C8 C7 P1 C11 -174.9(3) . . . . ?
C14 C11 P1 O1 71.9(3) . . . . ?
C12 C11 P1 O1 -46.3(3) . . . . ?
C13 C11 P1 O1 -169.7(3) . . . . ?
C14 C11 P1 C1 -50.5(4) . . . . ?
C12 C11 P1 C1 -168.7(3) . . . . ?
C13 C11 P1 C1 67.9(3) . . . . ?
C14 C11 P1 C7 -166.7(3) . . . . ?
C12 C11 P1 C7 75.1(3) . . . . ?
C13 C11 P1 C7 -48.3(4) . . . . ?
In1 O3 P2 C15 -11.1(3) . . . . ?
In1 O3 P2 C21 -131.2(2) . . . . ?
In1 O3 P2 C25 104.6(2) . . . . ?
C16 C15 P2 O3 -25.5(3) . . . . ?
C16 C15 P2 C21 93.1(3) . . . . ?
C16 C15 P2 C25 -143.3(3) . . . . ?
C22 C21 P2 O3 70.8(3) . . . . ?
C24 C21 P2 O3 -45.5(3) . . . . ?
C23 C21 P2 O3 -169.1(3) . . . . ?
C22 C21 P2 C15 -51.0(3) . . . . ?
C24 C21 P2 C15 -167.3(3) . . . . ?
C23 C21 P2 C15 69.1(3) . . . . ?
C22 C21 P2 C25 -168.8(3) . . . . ?
C24 C21 P2 C25 74.8(3) . . . . ?
C23 C21 P2 C25 -48.8(4) . . . . ?
C28 C25 P2 O3 -46.8(4) . . . . ?
C26 C25 P2 O3 -167.5(3) . . . . ?
C27 C25 P2 O3 69.8(4) . . . . ?
C28 C25 P2 C15 73.5(4) . . . . ?
C26 C25 P2 C15 -47.3(4) . . . . ?
C27 C25 P2 C15 -170.0(3) . . . . ?
C28 C25 P2 C21 -166.2(3) . . . . ?
C26 C25 P2 C21 73.0(4) . . . . ?
C27 C25 P2 C21 -49.6(4) . . . . ?
C16 O4 In1 O2 129.3(3) . . . . ?
C16 O4 In1 O5 -58.5(3) . . . . ?
C16 O4 In1 O3 31.6(3) . . . . ?
C16 O4 In1 O1 -141.9(3) . . . . ?
C2 O2 In1 O4 121.2(3) . . . . ?
C2 O2 In1 O5 -52.1(3) . . . . ?
C2 O2 In1 O3 -148.7(3) . . . . ?
C2 O2 In1 O1 31.1(3) . . . . ?
C29 O5 In1 O4 68.7(3) . . . . ?
C29 O5 In1 O2 -119.9(3) . . . . ?
C29 O5 In1 O3 -19.7(3) . . . . ?
C29 O5 In1 O1 154.6(3) . . . . ?
P2 O3 In1 O4 11.3(2) . . . . ?
P2 O3 In1 O2 -96.3(2) . . . . ?
P2 O3 In1 O5 143.4(2) . . . . ?
P2 O3 In1 O1 85.7(8) . . . . ?
P1 O1 In1 O4 -100.3(2) . . . . ?
P1 O1 In1 O2 7.5(2) . . . . ?
P1 O1 In1 O5 127.5(2) . . . . ?
P1 O1 In1 O3 -174.4(7) . . . . ?
